data_4020324
loop_
_publ_author_name
'Fabian Mohr'
'Seth A. Binfield'
'James C. Fettinger'
'Andrei N. Vedernikov'

_journal_name_full 'Journal of Organic Chemistry'
_journal_page_first 4833
_journal_page_last 4839
_journal_paper_doi 10.1021/jo050485f
_journal_volume 70
_journal_year 2005
_chemical_formula_sum 'C23 H20 Cl6 Cu2 N4'
_chemical_formula_weight 692.21
_space_group_IT_number 14
_symmetry_cell_setting monoclinic
_symmetry_space_group_name_Hall '-P 2yn'
_symmetry_space_group_name_H-M 'P 1 21/n 1'
_cell_angle_alpha 90.00
_cell_angle_beta 105.510(2)
_cell_angle_gamma 90.00
_cell_formula_units_Z 4
_cell_length_a 11.6293(15)
_cell_length_b 13.7395(18)
_cell_length_c 16.846(2)
_cell_measurement_temperature 173(2)
_cell_volume 2593.6(6)
_diffrn_ambient_temperature 173(2)
_exptl_crystal_density_diffrn 1.773
_exptl_crystal_density_meas 0
_cod_depositor_comments
;
The following automatic conversions were performed:
'_symmetry_cell_setting' value 'Monoclinic' changed to 'monoclinic'
according to '/home/saulius/struct/CIF-dictionaries/cif_core.dic'
dictionary named 'cif_core.dic' version 2.4.1 from 2010-06-29.

Automatic conversion script
Id: cif_fix_enum 1527 2010-12-29 10:47:43Z saulius 
;
_cod_original_sg_symbol_H-M 'P 21/n'
_cod_database_code 4020324

loop_
_symmetry_equiv_pos_as_xyz
'x, y, z'
'-x+1/2, y+1/2, -z+1/2'
'-x, -y, -z'
'x-1/2, -y-1/2, z-1/2'

loop_
_atom_site_label
_atom_site_type_symbol
_atom_site_fract_x
_atom_site_fract_y
_atom_site_fract_z
_atom_site_U_iso_or_equiv
_atom_site_adp_type
_atom_site_occupancy
_atom_site_symmetry_multiplicity
_atom_site_calc_flag
_atom_site_refinement_flags
_atom_site_disorder_assembly
_atom_site_disorder_group
Cu1 Cu 0.57875(4) 0.17842(3) 0.07255(2) 0.02811(13) Uani 1 1 d . . .
Cl1 Cl 0.74505(8) 0.38443(6) 0.11027(5) 0.0378(2) Uani 1 1 d . . .
N1 N 0.6698(2) 0.25330(18) -0.00429(15) 0.0233(6) Uani 1 1 d . . .
C1 C 0.7273(3) 0.3376(2) 0.0117(2) 0.0261(7) Uani 1 1 d . . .
C2 C 0.7745(3) 0.3889(2) -0.0425(2) 0.0307(8) Uani 1 1 d . . .
H2 H 0.815(3) 0.447(3) -0.028(2) 0.039(10) Uiso 1 1 d . . .
C3 C 0.7590(3) 0.3496(3) -0.1202(2) 0.0324(8) Uani 1 1 d . . .
H3 H 0.786(3) 0.382(3) -0.156(2) 0.038(11) Uiso 1 1 d . . .
C4 C 0.7006(3) 0.2620(2) -0.1390(2) 0.0291(7) Uani 1 1 d . . .
H4 H 0.691(3) 0.233(2) -0.190(2) 0.031(9) Uiso 1 1 d . . .
C5 C 0.6587(3) 0.2146(2) -0.08011(19) 0.0232(7) Uani 1 1 d . . .
C6 C 0.5999(3) 0.1158(2) -0.0952(2) 0.0273(7) Uani 1 1 d . . .
H6A H 0.610(3) 0.093(2) -0.146(2) 0.023(8) Uiso 1 1 d . . .
H6B H 0.637(3) 0.073(3) -0.052(2) 0.031(9) Uiso 1 1 d . . .
C7 C 0.4704(3) 0.1185(2) -0.09565(19) 0.0239(7) Uani 1 1 d . . .
N7 N 0.4476(2) 0.13142(19) -0.02156(16) 0.0256(6) Uani 1 1 d . . .
C8 C 0.3798(3) 0.1103(2) -0.1679(2) 0.0292(8) Uani 1 1 d . . .
H8 H 0.398(3) 0.104(2) -0.219(2) 0.028(9) Uiso 1 1 d . . .
C9 C 0.2623(3) 0.1128(2) -0.1645(2) 0.0323(8) Uani 1 1 d . . .
H9 H 0.209(3) 0.109(2) -0.211(2) 0.027(9) Uiso 1 1 d . . .
C10 C 0.2384(3) 0.1242(3) -0.0892(2) 0.0327(8) Uani 1 1 d . . .
H10 H 0.167(3) 0.129(2) -0.087(2) 0.024(9) Uiso 1 1 d . . .
C11 C 0.3327(3) 0.1334(2) -0.0196(2) 0.0298(7) Uani 1 1 d . . .
H11 H 0.321(3) 0.144(2) 0.032(2) 0.017(8) Uiso 1 1 d . . .
C12 C 0.4435(3) 0.3495(2) 0.12986(19) 0.0260(7) Uani 1 1 d . . .
Cl12 Cl 0.43303(8) 0.39403(6) 0.03148(5) 0.0376(2) Uani 1 1 d . . .
N12 N 0.4962(2) 0.26334(18) 0.14839(15) 0.0235(6) Uani 1 1 d . . .
C13 C 0.3971(3) 0.4044(3) 0.1823(2) 0.0316(8) Uani 1 1 d . . .
H13 H 0.372(4) 0.461(3) 0.168(3) 0.052(12) Uiso 1 1 d . . .
C14 C 0.4070(3) 0.3692(3) 0.2599(2) 0.0305(8) Uani 1 1 d . . .
H14 H 0.380(3) 0.408(3) 0.297(2) 0.042(11) Uiso 1 1 d . . .
C15 C 0.4616(3) 0.2796(2) 0.2820(2) 0.0270(7) Uani 1 1 d . . .
H15 H 0.470(3) 0.254(2) 0.336(2) 0.030(9) Uiso 1 1 d . . .
C16 C 0.5045(3) 0.2286(2) 0.22529(18) 0.0222(7) Uani 1 1 d . . .
C17 C 0.5619(3) 0.1296(2) 0.2445(2) 0.0262(7) Uani 1 1 d . . .
H17A H 0.553(3) 0.111(2) 0.297(2) 0.020(8) Uiso 1 1 d . . .
H17B H 0.521(3) 0.083(2) 0.204(2) 0.024(8) Uiso 1 1 d . . .
C18 C 0.6904(3) 0.1272(2) 0.24280(19) 0.0246(7) Uani 1 1 d . . .
N18 N 0.7113(2) 0.13436(18) 0.16807(16) 0.0249(6) Uani 1 1 d . . .
C19 C 0.7829(3) 0.1194(2) 0.3139(2) 0.0294(7) Uani 1 1 d . . .
H19 H 0.767(3) 0.113(2) 0.3656(19) 0.017(8) Uiso 1 1 d . . .
C20 C 0.8996(3) 0.1164(3) 0.3083(2) 0.0350(8) Uani 1 1 d . . .
H20 H 0.959(3) 0.111(2) 0.352(2) 0.031(10) Uiso 1 1 d . . .
C21 C 0.9206(3) 0.1215(3) 0.2320(2) 0.0336(8) Uani 1 1 d . . .
H21 H 0.998(3) 0.121(2) 0.226(2) 0.026(9) Uiso 1 1 d . . .
C22 C 0.8241(3) 0.1314(2) 0.1634(2) 0.0302(8) Uani 1 1 d . . .
H22 H 0.836(3) 0.133(2) 0.111(2) 0.023(8) Uiso 1 1 d . . .
Cu31 Cu 0.40449(4) 0.54075(4) 0.43069(3) 0.04127(15) Uani 1 1 d . . .
Cl31 Cl 0.43796(8) 0.38183(6) 0.47977(5) 0.0324(2) Uani 1 1 d . . .
Cl32 Cl 0.26519(8) 0.59439(6) 0.32748(5) 0.0351(2) Uani 1 1 d . . .
C41 C 0.0722(4) 0.3172(3) 0.0910(3) 0.0445(10) Uani 1 1 d . . .
H41A H 0.126(4) 0.269(3) 0.116(3) 0.059(13) Uiso 1 1 d . . .
H41B H -0.002(3) 0.291(2) 0.074(2) 0.029(9) Uiso 1 1 d . . .
Cl41 Cl 0.08128(9) 0.41578(7) 0.16005(6) 0.0477(3) Uani 1 1 d . . .
Cl42 Cl 0.10839(12) 0.35328(9) 0.00060(8) 0.0646(3) Uani 1 1 d . . .

loop_
_atom_site_aniso_label
_atom_site_aniso_U_11
_atom_site_aniso_U_22
_atom_site_aniso_U_33
_atom_site_aniso_U_23
_atom_site_aniso_U_13
_atom_site_aniso_U_12
Cu1 0.0300(2) 0.0338(2) 0.0197(2) -0.00032(17) 0.00506(17) 0.00082(17)
Cl1 0.0428(5) 0.0397(5) 0.0305(5) -0.0108(4) 0.0089(4) -0.0089(4)
N1 0.0230(13) 0.0254(13) 0.0210(14) 0.0005(11) 0.0049(11) 0.0036(11)
C1 0.0255(17) 0.0248(16) 0.0261(17) -0.0005(14) 0.0034(14) 0.0044(13)
C2 0.0294(19) 0.0262(18) 0.036(2) 0.0030(15) 0.0074(16) 0.0001(15)
C3 0.034(2) 0.0309(18) 0.036(2) 0.0137(16) 0.0161(17) 0.0041(15)
C4 0.0274(18) 0.0355(19) 0.0254(19) 0.0002(15) 0.0086(15) 0.0064(15)
C5 0.0191(15) 0.0244(15) 0.0259(17) 0.0011(13) 0.0055(13) 0.0030(12)
C6 0.0300(19) 0.0275(17) 0.0261(18) -0.0047(15) 0.0105(15) 0.0017(14)
C7 0.0272(17) 0.0149(14) 0.0283(18) -0.0026(12) 0.0055(14) -0.0011(12)
N7 0.0278(15) 0.0242(13) 0.0236(14) 0.0003(11) 0.0051(12) -0.0018(11)
C8 0.037(2) 0.0258(17) 0.0241(18) -0.0035(14) 0.0063(16) 0.0000(14)
C9 0.031(2) 0.0297(18) 0.032(2) -0.0024(15) 0.0013(17) -0.0025(15)
C10 0.0249(19) 0.0343(19) 0.040(2) 0.0001(16) 0.0098(17) -0.0025(15)
C11 0.0322(19) 0.0317(18) 0.0277(19) 0.0000(15) 0.0117(16) -0.0035(15)
C12 0.0258(17) 0.0293(17) 0.0225(17) 0.0028(14) 0.0055(14) -0.0014(14)
Cl12 0.0422(5) 0.0409(5) 0.0296(5) 0.0127(4) 0.0096(4) 0.0094(4)
N12 0.0243(14) 0.0237(13) 0.0219(14) -0.0004(11) 0.0054(11) 0.0000(11)
C13 0.0320(19) 0.0239(17) 0.039(2) -0.0001(15) 0.0093(16) 0.0034(15)
C14 0.0311(19) 0.0308(18) 0.0299(19) -0.0066(15) 0.0088(15) 0.0012(15)
C15 0.0246(17) 0.0309(17) 0.0257(18) -0.0009(15) 0.0072(14) -0.0021(14)
C16 0.0215(16) 0.0223(15) 0.0220(16) 0.0012(13) 0.0045(13) -0.0013(12)
C17 0.0315(19) 0.0249(17) 0.0240(18) 0.0030(14) 0.0107(15) 0.0012(14)
C18 0.0307(18) 0.0173(14) 0.0257(17) 0.0039(13) 0.0074(14) 0.0001(13)
N18 0.0273(14) 0.0246(13) 0.0236(14) 0.0010(11) 0.0085(12) 0.0012(11)
C19 0.037(2) 0.0282(17) 0.0227(18) 0.0052(14) 0.0076(15) 0.0041(15)
C20 0.030(2) 0.040(2) 0.030(2) 0.0033(16) -0.0018(17) 0.0063(16)
C21 0.0267(19) 0.0347(19) 0.039(2) 0.0041(16) 0.0093(16) 0.0013(15)
C22 0.036(2) 0.0299(17) 0.0256(19) 0.0044(15) 0.0105(16) 0.0051(15)
Cu31 0.0377(3) 0.0579(3) 0.0276(3) 0.0037(2) 0.0077(2) 0.0144(2)
Cl31 0.0365(5) 0.0295(4) 0.0295(5) 0.0004(3) 0.0057(4) -0.0044(3)
Cl32 0.0343(5) 0.0406(5) 0.0283(4) 0.0042(4) 0.0049(4) 0.0059(4)
C41 0.048(3) 0.029(2) 0.052(3) -0.0027(18) 0.007(2) -0.0018(19)
Cl41 0.0538(6) 0.0400(5) 0.0517(6) -0.0084(4) 0.0183(5) -0.0033(4)
Cl42 0.0795(8) 0.0611(7) 0.0630(7) -0.0234(6) 0.0360(6) -0.0302(6)

loop_
_geom_bond_atom_site_label_1
_geom_bond_atom_site_label_2
_geom_bond_distance
_geom_bond_site_symmetry_2
_geom_bond_publ_flag
Cu1 N7 1.991(3) . ?
Cu1 N18 2.001(3) . ?
Cu1 N12 2.138(3) . ?
Cu1 N1 2.142(3) . ?
Cl1 C1 1.741(3) . ?
N1 C1 1.329(4) . ?
N1 C5 1.358(4) . ?
C1 C2 1.378(5) . ?
C2 C3 1.382(5) . ?
C2 H2 0.92(4) . ?
C3 C4 1.376(5) . ?
C3 H3 0.86(4) . ?
C4 C5 1.380(4) . ?
C4 H4 0.92(3) . ?
C5 C6 1.511(4) . ?
C6 C7 1.504(4) . ?
C6 H6A 0.94(3) . ?
C6 H6B 0.94(4) . ?
C7 N7 1.355(4) . ?
C7 C8 1.386(5) . ?
N7 C11 1.345(4) . ?
C8 C9 1.383(5) . ?
C8 H8 0.94(3) . ?
C9 C10 1.377(5) . ?
C9 H9 0.87(3) . ?
C10 C11 1.381(5) . ?
C10 H10 0.84(3) . ?
C11 H11 0.93(3) . ?
C12 N12 1.331(4) . ?
C12 C13 1.376(5) . ?
C12 Cl12 1.740(3) . ?
N12 C16 1.360(4) . ?
C13 C14 1.369(5) . ?
C13 H13 0.84(4) . ?
C14 C15 1.389(5) . ?
C14 H14 0.94(4) . ?
C15 C16 1.380(4) . ?
C15 H15 0.95(3) . ?
C16 C17 1.511(4) . ?
C17 C18 1.503(4) . ?
C17 H17A 0.94(3) . ?
C17 H17B 0.97(3) . ?
C18 N18 1.348(4) . ?
C18 C19 1.383(5) . ?
N18 C22 1.335(4) . ?
C19 C20 1.387(5) . ?
C19 H19 0.94(3) . ?
C20 C21 1.373(5) . ?
C20 H20 0.87(4) . ?
C21 C22 1.385(5) . ?
C21 H21 0.94(3) . ?
C22 H22 0.93(3) . ?
Cu31 Cl32 2.1644(10) . ?
Cu31 Cl31 2.2991(10) 3_666 ?
Cu31 Cl31 2.3303(10) . ?
Cu31 Cu31 2.9777(9) 3_666 ?
Cl31 Cu31 2.2991(10) 3_666 ?
C41 Cl42 1.757(5) . ?
C41 Cl41 1.770(4) . ?
C41 H41A 0.93(4) . ?
C41 H41B 0.90(4) . ?
